data_4331328
loop_
_publ_author_name
'Martin M. Kimani'
'Lindsey Thompson'
'Whitney Snider'
'Colin D. McMillen'
'Joseph W. Kolis'

_publ_contact_author_address
;Chemistry Department Main Office
Clemson University Department of Chemistry
219 Hunter Laboratories
P.O. Box 340973
Clemson, SC 29634-0973
;
_publ_contact_author_email kjoseph@clemson.edu
_publ_contact_author_fax 864-656-6613
_publ_contact_author_name 'Joseph Kolis'
_publ_contact_author_phone '(864) 656-4739 / 502'
_publ_section_title
;
 Hydrothermal Synthesis and Spectroscopic Properties of a New Glaserite
 Material, K3RE(VO4)2 (RE = Sc, Y, Dy, Ho, Er, Yb, Lu, or Tm) with
 Potential Lasing and Optical Properties
;
_journal_name_full 'Inorganic Chemistry'
_journal_page_first 13271
_journal_page_last 13280
_journal_paper_doi 10.1021/ic301922e
_journal_volume 51
_journal_year 2012
_chemical_formula_moiety 'Ho K3 O8 V2'
_chemical_formula_sum 'Ho K3 O8 V2'
_chemical_formula_weight 512.11
_chemical_name_systematic
; 
 ? 
;
_space_group_IT_number 164
_symmetry_cell_setting trigonal
_symmetry_Int_Tables_number 164
_symmetry_space_group_name_Hall '-P 3 2"'
_symmetry_space_group_name_H-M 'P -3 m 1'
_atom_sites_solution_primary direct
_atom_sites_solution_secondary difmap
_audit_creation_method SHELXL-97
_cell_angle_alpha 90.00
_cell_angle_beta 90.00
_cell_angle_gamma 120.00
_cell_formula_units_Z 1
_cell_length_a 5.8495(8)
_cell_length_b 5.8495(8)
_cell_length_c 7.5737(15)
_cell_measurement_reflns_used 1684
_cell_measurement_temperature 293(2)
_cell_measurement_theta_max 26.91
_cell_measurement_theta_min 2.69
_cell_volume 224.43(6)
_computing_cell_refinement 'CrystalClear (Rigaku/MSC,2006)'
_computing_data_collection 'CrystalClear (Rigaku/MSC,2006)'
_computing_data_reduction 'CrystalClear (Rigaku/MSC,2006)'
_computing_molecular_graphics 'SHELXTL 6.10 (Sheldrick,2008)'
_computing_publication_material 'SHELXTL 6.10 (Sheldrick,2008)'
_computing_structure_refinement 'SHELXTL 6.10 (Sheldrick,2008)'
_computing_structure_solution 'SHELXTL 6.10 (Sheldrick,2008)'
_diffrn_ambient_temperature 293(2)
_diffrn_detector_area_resol_mean 14.6306
_diffrn_measured_fraction_theta_full 1.000
_diffrn_measured_fraction_theta_max 0.954
_diffrn_measurement_device_type 'Rigaku, AFC8S diffractometer'
_diffrn_measurement_method dtprofit.ref
_diffrn_radiation_monochromator graphite
_diffrn_radiation_source 'fine-focus sealed tube'
_diffrn_radiation_type MoK\a
_diffrn_radiation_wavelength 0.71073
_diffrn_reflns_av_R_equivalents 0.09
_diffrn_reflns_av_sigmaI/netI 0.0590
_diffrn_reflns_limit_h_max 7
_diffrn_reflns_limit_h_min -6
_diffrn_reflns_limit_k_max 6
_diffrn_reflns_limit_k_min -7
_diffrn_reflns_limit_l_max 9
_diffrn_reflns_limit_l_min -8
_diffrn_reflns_number 1684
_diffrn_reflns_theta_full 25.00
_diffrn_reflns_theta_max 26.91
_diffrn_reflns_theta_min 2.69
_diffrn_standards_decay_% 0
_diffrn_standards_interval_count 0
_diffrn_standards_interval_time 0
_diffrn_standards_number 0
_exptl_absorpt_coefficient_mu 12.169
_exptl_absorpt_correction_T_max 0.002
_exptl_absorpt_correction_T_min 0.001
_exptl_absorpt_correction_type multi-scan
_exptl_absorpt_process_details 'REQAB, CrystalClear'
_exptl_crystal_colour pink
_exptl_crystal_density_diffrn 3.789
_exptl_crystal_description hexagon
_exptl_crystal_F_000 234
_exptl_crystal_size_max 0.28
_exptl_crystal_size_mid 0.26
_exptl_crystal_size_min 0.22
_refine_diff_density_max 1.414
_refine_diff_density_min -2.750
_refine_diff_density_rms 0.414
_refine_ls_extinction_coef 0.094(8)
_refine_ls_extinction_expression Fc^*^=kFc[1+0.001xFc^2^\l^3^/sin(2\q)]^-1/4^
_refine_ls_extinction_method SHELXL
_refine_ls_goodness_of_fit_ref 1.190
_refine_ls_matrix_type full
_refine_ls_number_parameters 21
_refine_ls_number_reflns 208
_refine_ls_number_restraints 0
_refine_ls_restrained_S_all 1.190
_refine_ls_R_factor_all 0.0359
_refine_ls_R_factor_gt 0.0308
_refine_ls_shift/su_max 0.000
_refine_ls_shift/su_mean 0.000
_refine_ls_structure_factor_coef Fsqd
_refine_ls_weighting_details 'calc w=1/[\s^2^(Fo^2^)+(0.0000P)^2^+0.9806P] where P=(Fo^2^+2Fc^2^)/3'
_refine_ls_weighting_scheme calc
_refine_ls_wR_factor_gt 0.0521
_refine_ls_wR_factor_ref 0.0570
_reflns_number_gt 197
_reflns_number_total 208
_reflns_threshold_expression >2sigma(I)
_cod_data_source_file ic301922e_si_015_6.cif
_cod_data_source_block K3HoV2O8
_cod_database_code 4331328

loop_
_symmetry_equiv_pos_as_xyz
'x, y, z'
'-y, x-y, z'
'-x+y, -x, z'
'y, x, -z'
'x-y, -y, -z'
'-x, -x+y, -z'
'-x, -y, -z'
'y, -x+y, -z'
'x-y, x, -z'
'-y, -x, z'
'-x+y, y, z'
'x, x-y, z'

loop_
_atom_site_label
_atom_site_type_symbol
_atom_site_fract_x
_atom_site_fract_y
_atom_site_fract_z
_atom_site_U_iso_or_equiv
_atom_site_adp_type
_atom_site_occupancy
_atom_site_symmetry_multiplicity
_atom_site_calc_flag
_atom_site_refinement_flags
Ho1 Ho 1.0000 0.0000 0.5000 0.0122(4) Uani 1 12 d S
K1 K 0.6667 0.3333 0.7032(4) 0.0283(8) Uani 1 6 d S
O1 O 0.6667 0.3333 1.0409(15) 0.058(4) Uani 1 6 d S
V1 V 0.6667 0.3333 1.2531(2) 0.0160(5) Uani 1 6 d S
K2 K 0.0000 0.0000 1.0000 0.063(2) Uani 1 12 d S
O2 O 0.1732(8) 0.3463(15) 0.6717(12) 0.062(2) Uani 1 2 d S

loop_
_atom_site_aniso_label
_atom_site_aniso_U_11
_atom_site_aniso_U_22
_atom_site_aniso_U_33
_atom_site_aniso_U_23
_atom_site_aniso_U_13
_atom_site_aniso_U_12
Ho1 0.0107(5) 0.0107(5) 0.0152(5) 0.000 0.000 0.0053(2)
K1 0.0296(12) 0.0296(12) 0.0258(15) 0.000 0.000 0.0148(6)
O1 0.075(7) 0.075(7) 0.023(6) 0.000 0.000 0.038(3)
V1 0.0169(8) 0.0169(8) 0.0143(11) 0.000 0.000 0.0085(4)
K2 0.084(3) 0.084(3) 0.022(2) 0.000 0.000 0.0419(17)
O2 0.048(4) 0.042(5) 0.095(6) -0.050(4) -0.025(2) 0.021(2)

loop_
_atom_type_symbol
_atom_type_description
_atom_type_scat_dispersion_real
_atom_type_scat_dispersion_imag
_atom_type_scat_source
O O 0.0106 0.0060 'International Tables Vol C Tables 4.2.6.8 and 6.1.1.4'
K K 0.2009 0.2494 'International Tables Vol C Tables 4.2.6.8 and 6.1.1.4'
V V 0.3005 0.5294 'International Tables Vol C Tables 4.2.6.8 and 6.1.1.4'
Ho Ho -0.2175 4.6783 'International Tables Vol C Tables 4.2.6.8 and 6.1.1.4'

loop_
_geom_angle_atom_site_label_1
_geom_angle_atom_site_label_2
_geom_angle_atom_site_label_3
_geom_angle
_geom_angle_site_symmetry_1
_geom_angle_site_symmetry_3
O2 Ho1 O2 180.0(2) 7_656 1_655
O2 Ho1 O2 88.2(4) 7_656 8_656
O2 Ho1 O2 91.8(4) 1_655 8_656
O2 Ho1 O2 91.8(4) 7_656 2_655
O2 Ho1 O2 88.2(4) 1_655 2_655
O2 Ho1 O2 180.000(1) 8_656 2_655
O2 Ho1 O2 88.2(4) 7_656 9_656
O2 Ho1 O2 91.8(4) 1_655 9_656
O2 Ho1 O2 88.2(4) 8_656 9_656
O2 Ho1 O2 91.8(4) 2_655 9_656
O2 Ho1 O2 91.8(4) 7_656 3_655
O2 Ho1 O2 88.2(4) 1_655 3_655
O2 Ho1 O2 91.8(4) 8_656 3_655
O2 Ho1 O2 88.2(4) 2_655 3_655
O2 Ho1 O2 180.0(4) 9_656 3_655
O2 Ho1 K1 52.23(3) 7_656 7_756
O2 Ho1 K1 127.77(3) 1_655 7_756
O2 Ho1 K1 52.23(3) 8_656 7_756
O2 Ho1 K1 127.77(3) 2_655 7_756
O2 Ho1 K1 119.0(3) 9_656 7_756
O2 Ho1 K1 61.0(3) 3_655 7_756
O2 Ho1 K1 127.77(3) 7_656 .
O2 Ho1 K1 52.23(3) 1_655 .
O2 Ho1 K1 127.77(3) 8_656 .
O2 Ho1 K1 52.23(3) 2_655 .
O2 Ho1 K1 61.0(3) 9_656 .
O2 Ho1 K1 119.0(3) 3_655 .
K1 Ho1 K1 180.00(9) 7_756 .
O2 Ho1 K1 127.77(3) 7_656 1_655
O2 Ho1 K1 52.23(3) 1_655 1_655
O2 Ho1 K1 61.0(3) 8_656 1_655
O2 Ho1 K1 119.0(3) 2_655 1_655
O2 Ho1 K1 127.77(3) 9_656 1_655
O2 Ho1 K1 52.23(3) 3_655 1_655
K1 Ho1 K1 75.99(5) 7_756 1_655
K1 Ho1 K1 104.01(5) . 1_655
O2 Ho1 K1 52.23(3) 7_656 7_656
O2 Ho1 K1 127.77(3) 1_655 7_656
O2 Ho1 K1 119.0(3) 8_656 7_656
O2 Ho1 K1 61.0(3) 2_655 7_656
O2 Ho1 K1 52.23(3) 9_656 7_656
O2 Ho1 K1 127.77(3) 3_655 7_656
K1 Ho1 K1 104.01(5) 7_756 7_656
K1 Ho1 K1 75.99(5) . 7_656
K1 Ho1 K1 180.0 1_655 7_656
O2 Ho1 K1 119.0(3) 7_656 7_766
O2 Ho1 K1 61.0(3) 1_655 7_766
O2 Ho1 K1 52.23(3) 8_656 7_766
O2 Ho1 K1 127.77(3) 2_655 7_766
O2 Ho1 K1 52.23(3) 9_656 7_766
O2 Ho1 K1 127.77(3) 3_655 7_766
K1 Ho1 K1 104.01(5) 7_756 7_766
K1 Ho1 K1 75.99(5) . 7_766
K1 Ho1 K1 75.99(5) 1_655 7_766
K1 Ho1 K1 104.01(5) 7_656 7_766
O2 Ho1 K1 61.0(3) 7_656 1_545
O2 Ho1 K1 119.0(3) 1_655 1_545
O2 Ho1 K1 127.77(3) 8_656 1_545
O2 Ho1 K1 52.23(3) 2_655 1_545
O2 Ho1 K1 127.77(3) 9_656 1_545
O2 Ho1 K1 52.23(3) 3_655 1_545
K1 Ho1 K1 75.99(5) 7_756 1_545
K1 Ho1 K1 104.01(5) . 1_545
K1 Ho1 K1 104.01(5) 1_655 1_545
K1 Ho1 K1 75.99(5) 7_656 1_545
K1 Ho1 K1 180.0 7_766 1_545
O1 K1 O2 94.66(19) . 2_655
O1 K1 O2 94.66(19) . 3_665
O2 K1 O2 119.35(6) 2_655 3_665
O1 K1 O2 94.66(19) . .
O2 K1 O2 119.35(5) 2_655 .
O2 K1 O2 119.35(5) 3_665 .
O1 K1 O2 94.66(19) . 1_655
O2 K1 O2 62.4(3) 2_655 1_655
O2 K1 O2 57.2(3) 3_665 1_655
O2 K1 O2 170.3(4) . 1_655
O1 K1 O2 94.66(19) . 3
O2 K1 O2 57.2(3) 2_655 3
O2 K1 O2 170.3(4) 3_665 3
O2 K1 O2 62.4(3) . 3
O2 K1 O2 119.35(5) 1_655 3
O1 K1 O2 94.66(19) . 2_665
O2 K1 O2 170.3(4) 2_655 2_665
O2 K1 O2 62.4(3) 3_665 2_665
O2 K1 O2 57.2(3) . 2_665
O2 K1 O2 119.35(5) 1_655 2_665
O2 K1 O2 119.35(6) 3 2_665
O1 K1 O2 150.25(12) . 9_656
O2 K1 O2 60.5(2) 2_655 9_656
O2 K1 O2 85.3(2) 3_665 9_656
O2 K1 O2 111.30(17) . 9_656
O2 K1 O2 60.5(2) 1_655 9_656
O2 K1 O2 85.3(2) 3 9_656
O2 K1 O2 111.30(17) 2_665 9_656
O1 K1 O2 150.25(12) . 8_556
O2 K1 O2 85.3(2) 2_655 8_556
O2 K1 O2 111.30(17) 3_665 8_556
O2 K1 O2 60.5(2) . 8_556
O2 K1 O2 111.30(17) 1_655 8_556
O2 K1 O2 60.5(2) 3 8_556
O2 K1 O2 85.3(2) 2_665 8_556
O2 K1 O2 50.9(2) 9_656 8_556
O1 K1 O2 150.25(12) . 7_666
O2 K1 O2 111.30(17) 2_655 7_666
O2 K1 O2 60.5(2) 3_665 7_666
O2 K1 O2 85.3(2) . 7_666
O2 K1 O2 85.3(2) 1_655 7_666
O2 K1 O2 111.30(17) 3 7_666
O2 K1 O2 60.5(2) 2_665 7_666
O2 K1 O2 50.90(19) 9_656 7_666
O2 K1 O2 50.9(2) 8_556 7_666
O1 K1 V1 84.40(6) . 7_767
O2 K1 V1 91.73(16) 2_655 7_767
O2 K1 V1 30.45(13) 3_665 7_767
O2 K1 V1 148.82(15) . 7_767
O2 K1 V1 30.45(13) 1_655 7_767
O2 K1 V1 148.82(15) 3 7_767
O2 K1 V1 91.73(16) 2_665 7_767
O2 K1 V1 80.67(7) 9_656 7_767
O2 K1 V1 125.35(14) 8_556 7_767
O2 K1 V1 80.67(7) 7_666 7_767
O1 K1 V1 84.40(6) . 7_657
O2 K1 V1 30.45(13) 2_655 7_657
O2 K1 V1 148.82(15) 3_665 7_657
O2 K1 V1 91.73(16) . 7_657
O2 K1 V1 91.73(16) 1_655 7_657
O2 K1 V1 30.45(13) 3 7_657
O2 K1 V1 148.82(15) 2_665 7_657
O2 K1 V1 80.67(7) 9_656 7_657
O2 K1 V1 80.67(7) 8_556 7_657
O2 K1 V1 125.35(14) 7_666 7_657
V1 K1 V1 119.058(19) 7_767 7_657
V1 O1 K1 180.000(2) . .
V1 O1 K2 95.24(19) . 1_655
K1 O1 K2 84.76(19) . 1_655
V1 O1 K2 95.24(19) . .
K1 O1 K2 84.76(19) . .
K2 O1 K2 119.18(6) 1_655 .
V1 O1 K2 95.24(19) . 1_665
K1 O1 K2 84.76(19) . 1_665
K2 O1 K2 119.18(6) 1_655 1_665
K2 O1 K2 119.18(6) . 1_665
O1 V1 O2 109.3(3) . 9_657
O1 V1 O2 109.3(3) . 7_667
O2 V1 O2 109.6(3) 9_657 7_667
O1 V1 O2 109.3(3) . 8_557
O2 V1 O2 109.6(3) 9_657 8_557
O2 V1 O2 109.6(3) 7_667 8_557
O1 V1 K1 95.60(6) . 7_767
O2 V1 K1 59.88(4) 9_657 7_767
O2 V1 K1 59.88(3) 7_667 7_767
O2 V1 K1 155.0(3) 8_557 7_767
O1 V1 K1 95.60(6) . 7_657
O2 V1 K1 59.88(4) 9_657 7_657
O2 V1 K1 155.0(3) 7_667 7_657
O2 V1 K1 59.88(3) 8_557 7_657
K1 V1 K1 119.058(19) 7_767 7_657
O1 V1 K1 95.60(6) . 7_667
O2 V1 K1 155.0(3) 9_657 7_667
O2 V1 K1 59.88(4) 7_667 7_667
O2 V1 K1 59.88(4) 8_557 7_667
K1 V1 K1 119.06(2) 7_767 7_667
K1 V1 K1 119.06(2) 7_657 7_667
O1 V1 K1 180.000(3) . 1_556
O2 V1 K1 70.7(3) 9_657 1_556
O2 V1 K1 70.7(3) 7_667 1_556
O2 V1 K1 70.7(3) 8_557 1_556
K1 V1 K1 84.40(6) 7_767 1_556
K1 V1 K1 84.40(6) 7_657 1_556
K1 V1 K1 84.40(6) 7_667 1_556
O1 V1 K2 60.42(2) . 1_655
O2 V1 K2 48.9(3) 9_657 1_655
O2 V1 K2 125.02(13) 7_667 1_655
O2 V1 K2 125.02(13) 8_557 1_655
K1 V1 K2 67.38(3) 7_767 1_655
K1 V1 K2 67.38(3) 7_657 1_655
K1 V1 K2 156.03(7) 7_667 1_655
K1 V1 K2 119.58(2) 1_556 1_655
O1 V1 K2 60.42(3) . .
O2 V1 K2 125.02(14) 9_657 .
O2 V1 K2 125.02(13) 7_667 .
O2 V1 K2 48.9(3) 8_557 .
K1 V1 K2 156.03(7) 7_767 .
K1 V1 K2 67.38(3) 7_657 .
K1 V1 K2 67.38(3) 7_667 .
K1 V1 K2 119.58(2) 1_556 .
K2 V1 K2 97.73(3) 1_655 .
O1 V1 K2 60.42(2) . 1_665
O2 V1 K2 125.02(14) 9_657 1_665
O2 V1 K2 48.9(3) 7_667 1_665
O2 V1 K2 125.02(13) 8_557 1_665
K1 V1 K2 67.38(3) 7_767 1_665
K1 V1 K2 156.03(7) 7_657 1_665
K1 V1 K2 67.38(3) 7_667 1_665
K1 V1 K2 119.58(2) 1_556 1_665
K2 V1 K2 97.73(3) 1_655 1_665
K2 V1 K2 97.73(3) . 1_665
O2 K2 O2 180.000(1) 8_557 2
O2 K2 O2 59.9(2) 8_557 9_557
O2 K2 O2 120.1(2) 2 9_557
O2 K2 O2 120.1(2) 8_557 3
O2 K2 O2 59.9(2) 2 3
O2 K2 O2 180.0(2) 9_557 3
O2 K2 O2 59.9(2) 8_557 7_557
O2 K2 O2 120.1(2) 2 7_557
O2 K2 O2 59.9(2) 9_557 7_557
O2 K2 O2 120.1(2) 3 7_557
O2 K2 O2 120.1(2) 8_557 .
O2 K2 O2 59.9(2) 2 .
O2 K2 O2 120.1(2) 9_557 .
O2 K2 O2 59.9(2) 3 .
O2 K2 O2 180.000(1) 7_557 .
O2 K2 O1 77.74(17) 8_557 7_657
O2 K2 O1 102.26(17) 2 7_657
O2 K2 O1 130.4(2) 9_557 7_657
O2 K2 O1 49.6(2) 3 7_657
O2 K2 O1 77.74(17) 7_557 7_657
O2 K2 O1 102.26(17) . 7_657
O2 K2 O1 102.26(17) 8_557 1_455
O2 K2 O1 77.74(17) 2 1_455
O2 K2 O1 49.6(2) 9_557 1_455
O2 K2 O1 130.4(2) 3 1_455
O2 K2 O1 102.26(17) 7_557 1_455
O2 K2 O1 77.74(17) . 1_455
O1 K2 O1 180.0 7_657 1_455
O2 K2 O1 49.6(2) 8_557 .
O2 K2 O1 130.4(2) 2 .
O2 K2 O1 102.26(17) 9_557 .
O2 K2 O1 77.74(17) 3 .
O2 K2 O1 102.26(17) 7_557 .
O2 K2 O1 77.74(17) . .
O1 K2 O1 60.82(6) 7_657 .
O1 K2 O1 119.18(6) 1_455 .
O2 K2 O1 130.4(2) 8_557 7_557
O2 K2 O1 49.6(2) 2 7_557
O2 K2 O1 77.74(17) 9_557 7_557
O2 K2 O1 102.26(17) 3 7_557
O2 K2 O1 77.74(17) 7_557 7_557
O2 K2 O1 102.26(17) . 7_557
O1 K2 O1 119.18(6) 7_657 7_557
O1 K2 O1 60.82(6) 1_455 7_557
O1 K2 O1 180.0 . 7_557
O2 K2 O1 77.74(17) 8_557 7_667
O2 K2 O1 102.26(17) 2 7_667
O2 K2 O1 77.74(17) 9_557 7_667
O2 K2 O1 102.26(17) 3 7_667
O2 K2 O1 130.4(2) 7_557 7_667
O2 K2 O1 49.6(2) . 7_667
O1 K2 O1 119.18(6) 7_657 7_667
O1 K2 O1 60.82(6) 1_455 7_667
O1 K2 O1 60.82(6) . 7_667
O1 K2 O1 119.18(6) 7_557 7_667
O2 K2 O1 102.26(17) 8_557 1_445
O2 K2 O1 77.74(17) 2 1_445
O2 K2 O1 102.26(17) 9_557 1_445
O2 K2 O1 77.74(17) 3 1_445
O2 K2 O1 49.6(2) 7_557 1_445
O2 K2 O1 130.4(2) . 1_445
O1 K2 O1 60.82(6) 7_657 1_445
O1 K2 O1 119.18(6) 1_455 1_445
O1 K2 O1 119.18(6) . 1_445
O1 K2 O1 60.82(6) 7_557 1_445
O1 K2 O1 180.0 7_667 1_445
V1 O2 Ho1 162.8(6) 7_667 1_455
V1 O2 K1 89.67(13) 7_667 .
Ho1 O2 K1 91.74(13) 1_455 .
V1 O2 K1 89.67(13) 7_667 1_455
Ho1 O2 K1 91.74(13) 1_455 1_455
K1 O2 K1 170.3(4) . 1_455
V1 O2 K2 105.9(4) 7_667 .
Ho1 O2 K2 91.3(3) 1_455 .
K1 O2 K2 85.5(2) . .
K1 O2 K2 85.5(2) 1_455 .
V1 O2 K1 79.6(4) 7_667 7_666
Ho1 O2 K1 83.2(3) 1_455 7_666
K1 O2 K1 94.7(2) . 7_666
K1 O2 K1 94.7(2) 1_455 7_666
K2 O2 K1 174.5(2) . 7_666

loop_
_geom_bond_atom_site_label_1
_geom_bond_atom_site_label_2
_geom_bond_distance
_geom_bond_site_symmetry_2
Ho1 O2 2.184(6) 7_656
Ho1 O2 2.184(6) 1_655
Ho1 O2 2.184(6) 8_656
Ho1 O2 2.184(6) 2_655
Ho1 O2 2.184(6) 9_656
Ho1 O2 2.184(6) 3_655
K1 O1 2.558(12) .
K1 O2 3.270(11) 9_656
K1 O2 3.270(11) 8_556
K1 O2 3.270(11) 7_666
K1 V1 3.3934(6) 7_767
K1 V1 3.3934(6) 7_657
O1 V1 1.607(11) .
O1 K2 3.3914(11) 1_655
O1 K2 3.3914(11) .
O1 K2 3.3914(11) 1_665
V1 O2 1.720(7) 9_657
V1 O2 1.720(7) 7_667
V1 O2 1.720(7) 8_557
V1 K1 3.3934(6) 7_767
V1 K1 3.3934(6) 7_657
V1 K1 3.3934(6) 7_667
V1 K1 3.409(4) 1_556
K2 O2 3.043(10) 8_557
K2 O2 3.043(10) 2
K2 O2 3.043(10) 9_557
K2 O2 3.043(10) 3
K2 O2 3.043(10) 7_557
K2 O2 3.043(10) .
K2 O1 3.3914(11) 7_657
K2 O1 3.3914(11) 1_455
K2 O1 3.3914(12) 7_557
K2 O1 3.3914(12) 7_667
K2 O1 3.3914(12) 1_445
O2 V1 1.720(7) 7_667
O2 Ho1 2.184(6) 1_455
O2 K1 2.9352(10) 1_455
O2 K1 3.270(11) 7_666
